data_1567813
loop_
_publ_author_name
'Nayak, Mithilesh Kumar'
'Sarkar, Pallavi'
'Elvers, Benedict J.'
'Mehta, Sakshi'
'Zhang, Fangyuan'
'Chrysochos, Nicolas'
'Krummenacher, Ivo'
'Vijayakanth, Thangavel'
'Narayanan, Ramakirushnan Suriya'
'Dolai, Ramapada'
'Roy, Biswarup'
'Malik, Vishal'
'Rawat, Hemant'
'Mondal, Abhishake'
'Boomishankar, Ramamoorthy'
'Pati, Swapan K.'
'Braunschweig, Holger'
'Schulzke, Carola'
'Ravat, Prince'
'Jana, Anukul'

_publ_section_title
;
 A bis-NHC--CAAC dimer derived dicationic diradical
;
_journal_issue 42
_journal_name_full 'Chemical Science'
_journal_page_first 12533
_journal_page_last 12539
_journal_paper_doi 10.1039/D2SC03937K
_journal_volume 13
_journal_year 2022
_chemical_formula_moiety 'C36 H62 N6, 4(C F3 O3 S) [+ 10(H2O)]'
_chemical_formula_sum 'C40 H82 F12 N6 O22 S4'
_chemical_formula_weight 1355.35
_space_group_crystal_system triclinic
_space_group_IT_number 2
_space_group_name_Hall '-P 1'
_space_group_name_H-M_alt 'P -1'
_atom_sites_solution_hydrogens geom
_atom_sites_solution_primary dual
_atom_sites_solution_secondary difmap
_audit_creation_method SHELXL-2018/3
_audit_update_record
;
2022-03-25 deposited with the CCDC.	2022-09-21 downloaded from the CCDC.
;
_cell_angle_alpha 92.322(2)
_cell_angle_beta 99.653(2)
_cell_angle_gamma 113.256(2)
_cell_formula_units_Z 1
_cell_length_a 11.1305(3)
_cell_length_b 11.4290(3)
_cell_length_c 13.7220(4)
_cell_measurement_reflns_used 8157
_cell_measurement_temperature 293(2)
_cell_measurement_theta_max 24.4570
_cell_measurement_theta_min 3.2880
_cell_volume 1570.03(8)
_computing_cell_refinement 'CrysAlisPro 1.171.39.29d (Rigaku OD, 2017)'
_computing_data_collection 'CrysAlisPro 1.171.39.29d (Rigaku OD, 2017)'
_computing_data_reduction 'CrysAlisPro 1.171.39.29d (Rigaku OD, 2017)'
_computing_molecular_graphics 'XP Version 5.1 by Bruker AXS 1998'
_computing_publication_material 'CIFTAB (Sheldrick, 2015)'
_computing_structure_refinement 'SHELXL-2018/3 (Sheldrick, 2018)'
_computing_structure_solution 'SHELXT-2016 (Sheldrick, 2015)'
_diffrn_ambient_temperature 293(2)
_diffrn_measured_fraction_theta_full 0.998
_diffrn_measured_fraction_theta_max 0.884
_diffrn_measurement_device_type 'XtaLAB AFC12 (RINC): Kappa single'
_diffrn_measurement_method '\w scans'
_diffrn_radiation_type MoK\a
_diffrn_radiation_wavelength 0.71073
_diffrn_reflns_av_R_equivalents 0.0336
_diffrn_reflns_av_unetI/netI 0.0350
_diffrn_reflns_Laue_measured_fraction_full 0.998
_diffrn_reflns_Laue_measured_fraction_max 0.884
_diffrn_reflns_limit_h_max 14
_diffrn_reflns_limit_h_min -13
_diffrn_reflns_limit_k_max 13
_diffrn_reflns_limit_k_min -14
_diffrn_reflns_limit_l_max 18
_diffrn_reflns_limit_l_min -17
_diffrn_reflns_number 27333
_diffrn_reflns_point_group_measured_fraction_full 0.998
_diffrn_reflns_point_group_measured_fraction_max 0.884
_diffrn_reflns_theta_full 25.000
_diffrn_reflns_theta_max 28.922
_diffrn_reflns_theta_min 2.544
_diffrn_source 'fine-focus sealed X-ray tube'
_exptl_absorpt_coefficient_mu 0.260
_exptl_absorpt_correction_T_max 1.00000
_exptl_absorpt_correction_T_min 0.59734
_exptl_absorpt_correction_type multi-scan
_exptl_absorpt_process_details
;
CrysAlisPro 1.171.39.29d (Rigaku Oxford Diffraction, 2017)
Empirical absorption correction using spherical harmonics,
 implemented in SCALE3 ABSPACK scaling algorithm.
;
_exptl_crystal_colour colourless
_exptl_crystal_density_diffrn 1.433
_exptl_crystal_description block
_exptl_crystal_F_000 712
_exptl_crystal_size_max 0.376
_exptl_crystal_size_mid 0.237
_exptl_crystal_size_min 0.219
_refine_diff_density_max 0.366
_refine_diff_density_min -0.244
_refine_diff_density_rms 0.046
_refine_ls_extinction_method none
_refine_ls_goodness_of_fit_ref 1.043
_refine_ls_hydrogen_treatment constr
_refine_ls_matrix_type full
_refine_ls_number_parameters 498
_refine_ls_number_reflns 7324
_refine_ls_number_restraints 1180
_refine_ls_restrained_S_all 1.039
_refine_ls_R_factor_all 0.0937
_refine_ls_R_factor_gt 0.0636
_refine_ls_shift/su_max 0.000
_refine_ls_shift/su_mean 0.000
_refine_ls_structure_factor_coef Fsqd
_refine_ls_weighting_details 'w=1/[\s^2^(Fo^2^)+(0.0961P)^2^+0.6304P] where P=(Fo^2^+2Fc^2^)/3'
_refine_ls_weighting_scheme calc
_refine_ls_wR_factor_gt 0.1887
_refine_ls_wR_factor_ref 0.2043
_reflns_Friedel_coverage 0.000
_reflns_number_gt 4682
_reflns_number_total 7324
_reflns_threshold_expression 'I > 2\s(I)'
_cod_data_source_file d2sc03937k2.cif
_cod_data_source_block AJ1944R
_cod_depositor_comments 'Adding full bibliography for 1567803--1567816.cif.'
_cod_database_code 1567813
_shelx_shelxl_version_number 2018/3
_shelx_space_group_comment
;
The symmetry employed for this shelxl refinement is uniquely defined
by the following loop, which should always be used as a source of
symmetry information in preference to the above space-group names.
They are only intended as comments.
;
_shelx_estimated_absorpt_t_min 0.908
_shelx_estimated_absorpt_t_max 0.945

loop_
_space_group_symop_operation_xyz
'x, y, z'
'-x, -y, -z'

loop_
_atom_site_label
_atom_site_type_symbol
_atom_site_fract_x
_atom_site_fract_y
_atom_site_fract_z
_atom_site_U_iso_or_equiv
_atom_site_adp_type
_atom_site_occupancy
_atom_site_site_symmetry_order
_atom_site_calc_flag
_atom_site_refinement_flags_posn
_atom_site_refinement_flags_adp
_atom_site_refinement_flags_occupancy
_atom_site_disorder_assembly
_atom_site_disorder_group
N1 N 0.62429(17) 0.46976(18) 0.80719(14) 0.0467(4) Uani 1 1 d . . . . .
N2 N 0.6279(2) 0.3022(2) 0.73079(17) 0.0593(5) Uani 1 1 d . . . . .
N3 N 0.34400(16) 0.34256(17) 0.63128(13) 0.0431(4) Uani 1 1 d . . . . .
C1 C 0.5511(2) 0.3643(2) 0.74361(17) 0.0462(5) Uani 1 1 d . . . . .
C2 C 0.7549(3) 0.3727(3) 0.7872(2) 0.0684(7) Uani 1 1 d . . . . .
C3 C 0.7526(2) 0.4770(3) 0.8352(2) 0.0592(6) Uani 1 1 d . . . . .
C4 C 0.5791(3) 0.5623(3) 0.84573(19) 0.0561(6) Uani 1 1 d . . . . .
H4A H 0.487251 0.539019 0.815412 0.084 Uiso 1 1 calc R U . . .
H4B H 0.632425 0.646158 0.830644 0.084 Uiso 1 1 calc R U . . .
H4C H 0.587632 0.562872 0.916553 0.084 Uiso 1 1 calc R U . . .
C5 C 0.5893(4) 0.1846(3) 0.6627(3) 0.0825(9) Uani 1 1 d . . . . .
H5A H 0.498568 0.157868 0.628125 0.124 Uiso 1 1 calc R U . . .
H5B H 0.597250 0.118036 0.700144 0.124 Uiso 1 1 calc R U . . .
H5C H 0.646841 0.201454 0.615338 0.124 Uiso 1 1 calc R U . . .
C6 C 0.8667(4) 0.3311(4) 0.7885(4) 0.1090(14) Uani 1 1 d . . . . .
H6A H 0.948101 0.397059 0.825392 0.164 Uiso 1 1 calc R U . . .
H6B H 0.876305 0.315984 0.721445 0.164 Uiso 1 1 calc R U . . .
H6C H 0.847510 0.253574 0.819343 0.164 Uiso 1 1 calc R U . . .
C7 C 0.8585(3) 0.5850(3) 0.9056(3) 0.0804(9) Uani 1 1 d . . . . .
H7A H 0.939437 0.571745 0.916807 0.121 Uiso 1 1 calc R U . . .
H7B H 0.830341 0.588779 0.967595 0.121 Uiso 1 1 calc R U . . .
H7C H 0.874009 0.664203 0.877692 0.121 Uiso 1 1 calc R U . . .
C8 C 0.4041(2) 0.3143(2) 0.70940(17) 0.0464(5) Uani 1 1 d . . . . .
C9 C 0.3083(3) 0.2253(3) 0.76774(19) 0.0638(7) Uani 1 1 d . . . . .
C11 C 0.1914(2) 0.2825(3) 0.62101(18) 0.0584(7) Uani 1 1 d . . . . .
C12 C 0.3371(4) 0.2840(4) 0.8759(2) 0.0922(11) Uani 1 1 d . . . . .
H12A H 0.425889 0.297127 0.907527 0.138 Uiso 1 1 calc R U . . .
H12B H 0.274077 0.227018 0.910711 0.138 Uiso 1 1 calc R U . . .
H12C H 0.329370 0.364804 0.877243 0.138 Uiso 1 1 calc R U . . .
C13 C 0.3215(5) 0.0974(3) 0.7678(4) 0.1177(16) Uani 1 1 d . . . . .
H13A H 0.405944 0.109611 0.807746 0.177 Uiso 1 1 calc R U . . .
H13B H 0.316025 0.064930 0.700844 0.177 Uiso 1 1 calc R U . . .
H13C H 0.250714 0.037277 0.794830 0.177 Uiso 1 1 calc R U . . .
C14 C 0.1437(3) 0.3881(4) 0.6239(3) 0.0897(11) Uani 1 1 d . . . . .
H14A H 0.168729 0.438763 0.570632 0.135 Uiso 1 1 calc R U . . .
H14B H 0.183599 0.441356 0.686438 0.135 Uiso 1 1 calc R U . . .
H14C H 0.048368 0.351703 0.616328 0.135 Uiso 1 1 calc R U . . .
C15 C 0.1296(3) 0.1959(3) 0.5248(3) 0.0828(10) Uani 1 1 d . . . . .
H15A H 0.164263 0.131203 0.523694 0.124 Uiso 1 1 calc R U . . .
H15B H 0.150473 0.245211 0.470210 0.124 Uiso 1 1 calc R U . . .
H15C H 0.034532 0.155765 0.518825 0.124 Uiso 1 1 calc R U . . .
C16 C 0.4014(2) 0.42165(19) 0.55274(15) 0.0389(4) Uani 1 1 d . . . . .
H16 H 0.325570 0.420872 0.504299 0.047 Uiso 1 1 calc R U . . .
C17 C 0.4747(2) 0.3637(2) 0.49600(17) 0.0456(5) Uani 1 1 d . . . . .
H17A H 0.417998 0.274483 0.472122 0.055 Uiso 1 1 calc R U . . .
H17B H 0.554621 0.367498 0.539653 0.055 Uiso 1 1 calc R U . . .
C18 C 0.4879(2) 0.5614(2) 0.59177(16) 0.0463(5) Uani 1 1 d . . . . .
H18A H 0.568029 0.568305 0.636963 0.056 Uiso 1 1 calc R U . . .
H18B H 0.439493 0.596460 0.627908 0.056 Uiso 1 1 calc R U . . .
C10A C 0.1762(6) 0.2414(13) 0.7249(6) 0.060(2) Uani 0.54(2) 1 d . . P A 1
H10A H 0.098874 0.161172 0.720549 0.072 Uiso 0.54(2) 1 calc R U P A 1
H10B H 0.166535 0.306355 0.766671 0.072 Uiso 0.54(2) 1 calc R U P A 1
C10B C 0.1756(8) 0.1765(14) 0.6939(9) 0.070(3) Uani 0.46(2) 1 d . . P A 2
H10C H 0.102968 0.165825 0.728037 0.084 Uiso 0.46(2) 1 calc R U P A 2
H10D H 0.157768 0.094819 0.657657 0.084 Uiso 0.46(2) 1 calc R U P A 2
S1 S 0.7032(3) 0.3502(3) 0.1165(3) 0.0687(8) Uani 0.661(5) 1 d D U P B 1
O1 O 0.6474(10) 0.4156(8) 0.0495(7) 0.088(2) Uani 0.661(5) 1 d D U P B 1
O2 O 0.8414(5) 0.3929(10) 0.1255(7) 0.139(3) Uani 0.661(5) 1 d D U P B 1
O3 O 0.6554(5) 0.3345(5) 0.2075(3) 0.0962(13) Uani 0.661(5) 1 d D U P B 1
C19 C 0.6334(9) 0.1876(6) 0.0520(5) 0.1047(19) Uani 0.661(5) 1 d D U P B 1
F1 F 0.6809(9) 0.1130(6) 0.0953(7) 0.195(4) Uani 0.661(5) 1 d D U P B 1
F2 F 0.5059(6) 0.1361(4) 0.0479(4) 0.170(2) Uani 0.661(5) 1 d D U P B 1
F3 F 0.6582(9) 0.1900(7) -0.0419(5) 0.150(3) Uani 0.661(5) 1 d D U P B 1
S1' S 0.6985(8) 0.3350(8) 0.0990(7) 0.096(2) Uani 0.339(5) 1 d D U P B 2
O1' O 0.650(2) 0.397(2) 0.0289(14) 0.111(5) Uani 0.339(5) 1 d D U P B 2
O2' O 0.5881(13) 0.2558(14) 0.1455(13) 0.164(4) Uani 0.339(5) 1 d D U P B 2
O3' O 0.8207(14) 0.3938(18) 0.1652(9) 0.128(4) Uani 0.339(5) 1 d D U P B 2
C19' C 0.7244(12) 0.2105(11) 0.0295(10) 0.108(3) Uani 0.339(5) 1 d D U P B 2
F1' F 0.8187(10) 0.2671(9) -0.0159(6) 0.127(3) Uani 0.339(5) 1 d D U P B 2
F2' F 0.7654(12) 0.1540(11) 0.0985(11) 0.144(4) Uani 0.339(5) 1 d D U P B 2
F3' F 0.6082(15) 0.1442(14) -0.0292(15) 0.192(7) Uani 0.339(5) 1 d D U P B 2
S2 S 0.8471(2) 0.9120(2) 0.74036(19) 0.0732(5) Uani 0.773(4) 1 d D U P C 1
O4 O 0.9657(4) 0.8926(4) 0.7492(4) 0.1226(15) Uani 0.773(4) 1 d D U P C 1
O5 O 0.8519(4) 1.0178(4) 0.6847(3) 0.0983(13) Uani 0.773(4) 1 d D U P C 1
O6 O 0.7240(4) 0.8033(4) 0.7151(4) 0.1119(16) Uani 0.773(4) 1 d D U P C 1
C20 C 0.8501(7) 0.9765(6) 0.8640(4) 0.0946(17) Uani 0.773(4) 1 d D U P C 1
F4 F 0.9626(6) 1.0831(5) 0.8922(5) 0.131(2) Uani 0.773(4) 1 d D U P C 1
F5 F 0.7482(5) 1.0058(5) 0.8641(3) 0.1549(17) Uani 0.773(4) 1 d D U P C 1
F6 F 0.8498(8) 0.8932(8) 0.9271(5) 0.144(3) Uani 0.773(4) 1 d D U P C 1
S2' S 0.8155(12) 0.9074(12) 0.7255(8) 0.129(4) Uani 0.227(4) 1 d D U P C 2
O4' O 0.910(2) 0.981(2) 0.6749(13) 0.195(9) Uani 0.227(4) 1 d D U P C 2
O5' O 0.704(2) 0.938(2) 0.7040(16) 0.204(7) Uani 0.227(4) 1 d D U P C 2
O6' O 0.794(2) 0.7749(13) 0.7199(14) 0.144(6) Uani 0.227(4) 1 d D U P C 2
C20' C 0.8897(17) 0.9578(16) 0.8573(10) 0.088(4) Uani 0.227(4) 1 d D U P C 2
F4' F 0.908(2) 1.0753(15) 0.8868(18) 0.133(6) Uani 0.227(4) 1 d D U P C 2
F5' F 0.806(2) 0.890(2) 0.9105(15) 0.120(6) Uani 0.227(4) 1 d D U P C 2
F6' F 1.0071(13) 0.9492(15) 0.8784(11) 0.157(5) Uani 0.227(4) 1 d D U P C 2

loop_
_atom_site_aniso_label
_atom_site_aniso_U_11
_atom_site_aniso_U_22
_atom_site_aniso_U_33
_atom_site_aniso_U_23
_atom_site_aniso_U_13
_atom_site_aniso_U_12
N1 0.0357(9) 0.0535(11) 0.0484(10) 0.0133(9) 0.0120(8) 0.0135(8)
N2 0.0565(12) 0.0547(12) 0.0750(14) 0.0195(10) 0.0225(11) 0.0264(10)
N3 0.0331(9) 0.0461(10) 0.0404(9) 0.0093(8) 0.0116(7) 0.0041(7)
C1 0.0453(12) 0.0475(12) 0.0470(12) 0.0174(10) 0.0162(10) 0.0162(10)
C2 0.0500(15) 0.0769(19) 0.086(2) 0.0282(16) 0.0174(14) 0.0309(13)
C3 0.0407(12) 0.0694(16) 0.0652(16) 0.0199(13) 0.0108(11) 0.0190(11)
C4 0.0514(13) 0.0639(15) 0.0493(13) 0.0035(11) 0.0119(11) 0.0192(11)
C5 0.096(2) 0.0582(17) 0.104(2) 0.0130(16) 0.0296(19) 0.0389(17)
C6 0.071(2) 0.109(3) 0.172(4) 0.039(3) 0.033(2) 0.057(2)
C7 0.0435(14) 0.091(2) 0.091(2) 0.0106(18) 0.0014(14) 0.0153(14)
C8 0.0422(11) 0.0451(12) 0.0442(12) 0.0107(9) 0.0136(9) 0.0074(9)
C9 0.0536(14) 0.0692(16) 0.0530(14) 0.0274(12) 0.0176(11) 0.0042(12)
C11 0.0319(11) 0.0734(16) 0.0491(13) 0.0135(12) 0.0105(9) -0.0016(10)
C12 0.093(2) 0.100(2) 0.0664(19) 0.0233(17) 0.0446(18) 0.0087(19)
C13 0.142(4) 0.063(2) 0.136(4) 0.037(2) 0.075(3) 0.008(2)
C14 0.0463(15) 0.106(3) 0.112(3) -0.014(2) 0.0294(16) 0.0235(16)
C15 0.0480(15) 0.0747(19) 0.090(2) -0.0214(16) 0.0074(14) -0.0068(13)
C16 0.0367(10) 0.0410(10) 0.0340(10) 0.0095(8) 0.0118(8) 0.0084(8)
C17 0.0519(12) 0.0347(10) 0.0475(12) 0.0073(9) 0.0209(10) 0.0102(9)
C18 0.0520(12) 0.0415(11) 0.0420(11) 0.0040(9) 0.0218(10) 0.0109(9)
C10A 0.044(3) 0.068(5) 0.053(4) 0.016(3) 0.015(2) 0.004(3)
C10B 0.057(4) 0.065(6) 0.067(5) 0.022(4) 0.023(3) -0.002(4)
S1 0.0486(10) 0.0605(9) 0.0971(17) 0.0078(9) 0.0207(10) 0.0202(7)
O1 0.099(4) 0.088(3) 0.107(5) 0.032(3) 0.040(3) 0.059(3)
O2 0.054(2) 0.147(5) 0.212(8) 0.032(6) 0.028(3) 0.034(3)
O3 0.100(3) 0.126(3) 0.073(2) 0.009(2) 0.015(2) 0.057(3)
C19 0.135(5) 0.084(4) 0.091(4) 0.017(3) 0.011(4) 0.044(4)
F1 0.262(7) 0.069(3) 0.212(5) 0.034(3) -0.042(6) 0.059(4)
F2 0.147(4) 0.112(3) 0.158(4) 0.016(3) 0.013(3) -0.035(3)
F3 0.231(8) 0.118(5) 0.127(4) 0.018(3) 0.070(5) 0.084(5)
S1' 0.092(3) 0.124(5) 0.092(3) 0.026(3) 0.004(2) 0.069(3)
O1' 0.132(10) 0.141(10) 0.083(7) 0.026(6) 0.001(7) 0.088(7)
O2' 0.147(8) 0.176(10) 0.197(11) 0.076(8) 0.087(8) 0.069(7)
O3' 0.135(9) 0.155(9) 0.089(7) -0.026(6) -0.037(6) 0.079(7)
C19' 0.087(6) 0.100(7) 0.125(8) -0.006(5) -0.020(5) 0.045(6)
F1' 0.145(7) 0.150(7) 0.105(5) -0.005(4) 0.020(4) 0.083(5)
F2' 0.158(8) 0.085(7) 0.203(9) 0.045(6) 0.021(7) 0.066(6)
F3' 0.145(8) 0.116(9) 0.225(14) -0.045(8) -0.059(8) 0.005(6)
S2 0.0580(8) 0.0629(8) 0.0702(11) 0.0031(8) 0.0106(7) -0.0037(6)
O4 0.085(2) 0.116(3) 0.166(4) -0.003(3) 0.032(2) 0.040(2)
O5 0.089(2) 0.096(3) 0.079(2) 0.016(2) 0.0116(18) 0.006(2)
O6 0.088(3) 0.080(2) 0.097(3) -0.015(2) 0.014(2) -0.0348(19)
C20 0.107(4) 0.070(4) 0.082(3) -0.003(3) 0.009(3) 0.017(3)
F4 0.133(4) 0.087(3) 0.103(3) -0.018(2) -0.021(3) -0.008(2)
F5 0.154(4) 0.165(4) 0.157(3) -0.015(3) 0.068(3) 0.065(3)
F6 0.204(7) 0.106(3) 0.077(3) 0.018(2) 0.014(3) 0.021(3)
S2' 0.108(6) 0.131(6) 0.067(3) -0.047(3) 0.013(4) -0.026(4)
O4' 0.189(13) 0.149(12) 0.085(8) -0.036(9) 0.037(11) -0.098(11)
O5' 0.186(11) 0.191(13) 0.171(13) -0.012(12) -0.043(10) 0.044(11)
O6' 0.152(13) 0.116(7) 0.086(9) -0.032(7) 0.011(11) -0.016(8)
C20' 0.109(8) 0.068(8) 0.079(6) -0.014(6) 0.031(6) 0.024(7)
F4' 0.183(15) 0.061(7) 0.121(10) -0.040(6) -0.016(11) 0.039(8)
F5' 0.154(11) 0.101(9) 0.071(8) -0.020(7) 0.043(9) 0.010(8)
F6' 0.120(7) 0.163(10) 0.163(10) -0.046(9) -0.014(7) 0.056(7)

loop_
_atom_type_symbol
_atom_type_description
_atom_type_scat_dispersion_real
_atom_type_scat_dispersion_imag
_atom_type_scat_source
C C 0.0033 0.0016 'International Tables Vol C Tables 4.2.6.8 and 6.1.1.4'
H H 0.0000 0.0000 'International Tables Vol C Tables 4.2.6.8 and 6.1.1.4'
N N 0.0061 0.0033 'International Tables Vol C Tables 4.2.6.8 and 6.1.1.4'
O O 0.0106 0.0060 'International Tables Vol C Tables 4.2.6.8 and 6.1.1.4'
F F 0.0171 0.0103 'International Tables Vol C Tables 4.2.6.8 and 6.1.1.4'
S S 0.1246 0.1234 'International Tables Vol C Tables 4.2.6.8 and 6.1.1.4'

loop_
_geom_angle_atom_site_label_1
_geom_angle_atom_site_label_2
_geom_angle_atom_site_label_3
_geom_angle
_geom_angle_site_symmetry_1
_geom_angle_site_symmetry_3
_geom_angle_publ_flag
C1 N1 C3 109.3(2) . . ?
C1 N1 C4 126.8(2) . . ?
C3 N1 C4 123.8(2) . . ?
C1 N2 C2 108.3(2) . . ?
C1 N2 C5 126.4(2) . . ?
C2 N2 C5 125.2(2) . . ?
C8 N3 C16 129.43(17) . . ?
C8 N3 C11 112.27(17) . . ?
C16 N3 C11 118.29(17) . . ?
N1 C1 N2 108.2(2) . . ?
N1 C1 C8 124.5(2) . . ?
N2 C1 C8 126.3(2) . . ?
C3 C2 N2 107.6(2) . . ?
C3 C2 C6 130.2(3) . . ?
N2 C2 C6 122.2(3) . . ?
C2 C3 N1 106.6(2) . . ?
C2 C3 C7 131.4(3) . . ?
N1 C3 C7 122.0(3) . . ?
N3 C8 C1 125.26(19) . . ?
N3 C8 C9 113.0(2) . . ?
C1 C8 C9 121.7(2) . . ?
C8 C9 C10B 102.4(3) . . ?
C8 C9 C13 110.3(3) . . ?
C10B C9 C13 96.4(7) . . ?
C8 C9 C12 111.1(2) . . ?
C10B C9 C12 127.0(7) . . ?
C13 C9 C12 108.4(3) . . ?
C8 C9 C10A 101.0(3) . . ?
C13 C9 C10A 124.7(6) . . ?
C12 C9 C10A 100.8(5) . . ?
C14 C11 C15 111.1(3) . . ?
C14 C11 C10A 99.5(6) . . ?
C15 C11 C10A 125.5(5) . . ?
C14 C11 N3 108.7(2) . . ?
C15 C11 N3 108.9(2) . . ?
C10A C11 N3 101.9(3) . . ?
C14 C11 C10B 128.0(7) . . ?
C15 C11 C10B 98.4(6) . . ?
N3 C11 C10B 100.2(3) . . ?
N3 C16 C17 112.45(17) . . ?
N3 C16 C18 113.36(16) . . ?
C17 C16 C18 111.22(16) . . ?
C16 C17 C18 109.08(18) . 2_666 ?
C16 C18 C17 108.91(17) . 2_666 ?
C11 C10A C9 105.0(4) . . ?
C9 C10B C11 105.2(5) . . ?
O2 S1 O1 112.9(6) . . ?
O2 S1 O3 116.0(5) . . ?
O1 S1 O3 114.3(5) . . ?
O2 S1 C19 105.0(5) . . ?
O1 S1 C19 102.8(5) . . ?
O3 S1 C19 104.0(3) . . ?
F1 C19 F2 106.7(7) . . ?
F1 C19 F3 107.1(8) . . ?
F2 C19 F3 109.5(7) . . ?
F1 C19 S1 113.7(6) . . ?
F2 C19 S1 109.3(5) . . ?
F3 C19 S1 110.3(5) . . ?
O1' S1' O3' 123.6(14) . . ?
O1' S1' O2' 108.4(13) . . ?
O3' S1' O2' 113.9(11) . . ?
O1' S1' C19' 106.1(10) . . ?
O3' S1' C19' 101.2(9) . . ?
O2' S1' C19' 100.4(8) . . ?
F1' C19' F2' 109.2(11) . . ?
F1' C19' F3' 114.4(15) . . ?
F2' C19' F3' 117.6(14) . . ?
F1' C19' S1' 107.0(8) . . ?
F2' C19' S1' 103.2(10) . . ?
F3' C19' S1' 104.3(11) . . ?
O4 S2 O6 118.1(3) . . ?
O4 S2 O5 111.9(3) . . ?
O6 S2 O5 113.8(3) . . ?
O4 S2 C20 104.9(3) . . ?
O6 S2 C20 104.7(3) . . ?
O5 S2 C20 101.1(3) . . ?
F5 C20 F6 110.1(7) . . ?
F5 C20 F4 108.8(6) . . ?
F6 C20 F4 108.8(6) . . ?
F5 C20 S2 110.7(4) . . ?
F6 C20 S2 110.1(6) . . ?
F4 C20 S2 108.3(5) . . ?
O4' S2' O5' 108.5(17) . . ?
O4' S2' O6' 114.5(16) . . ?
O5' S2' O6' 118.5(14) . . ?
O4' S2' C20' 105.9(11) . . ?
O5' S2' C20' 107.9(11) . . ?
O6' S2' C20' 100.3(10) . . ?
F5' C20' F4' 102.7(17) . . ?
F5' C20' F6' 112.3(17) . . ?
F4' C20' F6' 108.0(15) . . ?
F5' C20' S2' 109.4(13) . . ?
F4' C20' S2' 113.9(14) . . ?
F6' C20' S2' 110.4(11) . . ?

loop_
_geom_bond_atom_site_label_1
_geom_bond_atom_site_label_2
_geom_bond_distance
_geom_bond_site_symmetry_2
_geom_bond_publ_flag
N1 C1 1.333(3) . ?
N1 C3 1.383(3) . ?
N1 C4 1.455(3) . ?
N2 C1 1.337(3) . ?
N2 C2 1.389(4) . ?
N2 C5 1.473(4) . ?
N3 C8 1.288(3) . ?
N3 C16 1.497(2) . ?
N3 C11 1.539(3) . ?
C1 C8 1.486(3) . ?
C2 C3 1.350(4) . ?
C2 C6 1.495(4) . ?
C3 C7 1.490(4) . ?
C8 C9 1.519(3) . ?
C9 C10B 1.524(9) . ?
C9 C13 1.525(5) . ?
C9 C12 1.532(4) . ?
C9 C10A 1.573(8) . ?
C11 C14 1.499(5) . ?
C11 C15 1.500(4) . ?
C11 C10A 1.534(6) . ?
C11 C10B 1.578(9) . ?
C16 C17 1.519(3) . ?
C16 C18 1.519(3) . ?
C17 C18 1.525(3) 2_666 ?
S1 O2 1.400(6) . ?
S1 O1 1.420(6) . ?
S1 O3 1.430(5) . ?
S1 C19 1.827(7) . ?
C19 F1 1.285(8) . ?
C19 F2 1.294(9) . ?
C19 F3 1.362(8) . ?
S1' O1' 1.378(11) . ?
S1' O3' 1.393(11) . ?
S1' O2' 1.472(11) . ?
S1' C19' 1.823(12) . ?
C19' F1' 1.275(13) . ?
C19' F2' 1.288(13) . ?
C19' F3' 1.313(12) . ?
S2 O4 1.409(4) . ?
S2 O6 1.415(4) . ?
S2 O5 1.444(5) . ?
S2 C20 1.812(6) . ?
C20 F5 1.304(7) . ?
C20 F6 1.312(9) . ?
C20 F4 1.340(7) . ?
S2' O4' 1.373(13) . ?
S2' O5' 1.411(14) . ?
S2' O6' 1.433(13) . ?
S2' C20' 1.823(13) . ?
C20' F5' 1.305(16) . ?
C20' F4' 1.310(14) . ?
C20' F6' 1.333(14) . ?

loop_
_geom_torsion_atom_site_label_1
_geom_torsion_atom_site_label_2
_geom_torsion_atom_site_label_3
_geom_torsion_atom_site_label_4
_geom_torsion
_geom_torsion_site_symmetry_1
_geom_torsion_site_symmetry_2
_geom_torsion_site_symmetry_3
_geom_torsion_site_symmetry_4
_geom_torsion_publ_flag
C3 N1 C1 N2 0.9(3) . . . . ?
C4 N1 C1 N2 -177.0(2) . . . . ?
C3 N1 C1 C8 170.4(2) . . . . ?
C4 N1 C1 C8 -7.5(3) . . . . ?
C2 N2 C1 N1 -1.1(3) . . . . ?
C5 N2 C1 N1 -176.5(2) . . . . ?
C2 N2 C1 C8 -170.3(2) . . . . ?
C5 N2 C1 C8 14.2(4) . . . . ?
C1 N2 C2 C3 0.9(3) . . . . ?
C5 N2 C2 C3 176.4(3) . . . . ?
C1 N2 C2 C6 -178.9(3) . . . . ?
C5 N2 C2 C6 -3.4(5) . . . . ?
N2 C2 C3 N1 -0.3(3) . . . . ?
C6 C2 C3 N1 179.4(3) . . . . ?
N2 C2 C3 C7 179.7(3) . . . . ?
C6 C2 C3 C7 -0.6(6) . . . . ?
C1 N1 C3 C2 -0.4(3) . . . . ?
C4 N1 C3 C2 177.6(2) . . . . ?
C1 N1 C3 C7 179.7(2) . . . . ?
C4 N1 C3 C7 -2.4(4) . . . . ?
C16 N3 C8 C1 4.8(4) . . . . ?
C11 N3 C8 C1 -175.8(2) . . . . ?
C16 N3 C8 C9 -177.0(2) . . . . ?
C11 N3 C8 C9 2.3(3) . . . . ?
N1 C1 C8 N3 91.4(3) . . . . ?
N2 C1 C8 N3 -101.0(3) . . . . ?
N1 C1 C8 C9 -86.5(3) . . . . ?
N2 C1 C8 C9 81.1(3) . . . . ?
N3 C8 C9 C10B 14.5(8) . . . . ?
C1 C8 C9 C10B -167.3(8) . . . . ?
N3 C8 C9 C13 116.1(3) . . . . ?
C1 C8 C9 C13 -65.7(4) . . . . ?
N3 C8 C9 C12 -123.7(3) . . . . ?
C1 C8 C9 C12 54.5(4) . . . . ?
N3 C8 C9 C10A -17.5(6) . . . . ?
C1 C8 C9 C10A 160.7(6) . . . . ?
C8 N3 C11 C14 118.8(3) . . . . ?
C16 N3 C11 C14 -61.7(3) . . . . ?
C8 N3 C11 C15 -120.1(3) . . . . ?
C16 N3 C11 C15 59.4(3) . . . . ?
C8 N3 C11 C10A 14.3(6) . . . . ?
C16 N3 C11 C10A -166.2(6) . . . . ?
C8 N3 C11 C10B -17.4(7) . . . . ?
C16 N3 C11 C10B 162.1(7) . . . . ?
C8 N3 C16 C17 62.9(3) . . . . ?
C11 N3 C16 C17 -116.5(2) . . . . ?
C8 N3 C16 C18 -64.4(3) . . . . ?
C11 N3 C16 C18 116.3(2) . . . . ?
N3 C16 C17 C18 171.77(17) . . . 2_666 ?
C18 C16 C17 C18 -59.9(3) . . . 2_666 ?
N3 C16 C18 C17 -172.36(18) . . . 2_666 ?
C17 C16 C18 C17 59.8(3) . . . 2_666 ?
C14 C11 C10A C9 -135.5(6) . . . . ?
C15 C11 C10A C9 99.9(6) . . . . ?
N3 C11 C10A C9 -24.0(8) . . . . ?
C8 C9 C10A C11 25.1(8) . . . . ?
C13 C9 C10A C11 -99.2(6) . . . . ?
C12 C9 C10A C11 139.3(6) . . . . ?
C8 C9 C10B C11 -24.3(11) . . . . ?
C13 C9 C10B C11 -136.7(9) . . . . ?
C12 C9 C10B C11 104.5(7) . . . . ?
C14 C11 C10B C9 -98.6(8) . . . . ?
C15 C11 C10B C9 136.2(9) . . . . ?
N3 C11 C10B C9 25.1(11) . . . . ?
O2 S1 C19 F1 55.4(9) . . . . ?
O1 S1 C19 F1 173.7(8) . . . . ?
O3 S1 C19 F1 -66.8(8) . . . . ?
O2 S1 C19 F2 174.6(6) . . . . ?
O1 S1 C19 F2 -67.1(7) . . . . ?
O3 S1 C19 F2 52.3(5) . . . . ?
O2 S1 C19 F3 -64.9(8) . . . . ?
O1 S1 C19 F3 53.4(8) . . . . ?
O3 S1 C19 F3 172.8(6) . . . . ?
O1' S1' C19' F1' 66.7(15) . . . . ?
O3' S1' C19' F1' -63.5(12) . . . . ?
O2' S1' C19' F1' 179.4(10) . . . . ?
O1' S1' C19' F2' -178.3(14) . . . . ?
O3' S1' C19' F2' 51.6(13) . . . . ?
O2' S1' C19' F2' -65.5(11) . . . . ?
O1' S1' C19' F3' -54.9(18) . . . . ?
O3' S1' C19' F3' 175.0(15) . . . . ?
O2' S1' C19' F3' 57.9(15) . . . . ?
O4 S2 C20 F5 176.2(5) . . . . ?
O6 S2 C20 F5 -58.7(6) . . . . ?
O5 S2 C20 F5 59.7(5) . . . . ?
O4 S2 C20 F6 -61.9(6) . . . . ?
O6 S2 C20 F6 63.2(7) . . . . ?
O5 S2 C20 F6 -178.4(5) . . . . ?
O4 S2 C20 F4 57.0(6) . . . . ?
O6 S2 C20 F4 -178.0(5) . . . . ?
O5 S2 C20 F4 -59.5(6) . . . . ?
O4' S2' C20' F5' -178(2) . . . . ?
O5' S2' C20' F5' 65(2) . . . . ?
O6' S2' C20' F5' -59.2(19) . . . . ?
O4' S2' C20' F4' 67(2) . . . . ?
O5' S2' C20' F4' -49(2) . . . . ?
O6' S2' C20' F4' -173.4(17) . . . . ?
O4' S2' C20' F6' -54(2) . . . . ?
O5' S2' C20' F6' -170.4(16) . . . . ?
O6' S2' C20' F6' 64.9(17) . . . . ?
